data_4087984
loop_
_publ_author_name
'Vivancos, \'Angela'
'Rend\'on, Nuria'
'Paneque, Margarita'
'Poveda, Manuel L.'
'\'Alvarez, Eleuterio'

_publ_section_title
;
 Reactivity of a Tp--Iridacyclopentene Complex
;
_journal_issue 22
_journal_name_full Organometallics
_journal_page_first 5438
_journal_paper_doi 10.1021/acs.organomet.5b00775
_journal_volume 34
_journal_year 2015
_chemical_formula_moiety 'C17 H20 B Ir N6 O4'
_chemical_formula_sum 'C17 H20 B Ir N6 O4'
_chemical_formula_weight 575.40
_space_group_IT_number 14
_space_group_name_Hall '-P 2yn'
_space_group_name_H-M_alt 'P 1 21/n 1'
_symmetry_cell_setting monoclinic
_symmetry_space_group_name_Hall '-P 2yn'
_symmetry_space_group_name_H-M 'P 1 21/n 1'
_atom_sites_solution_hydrogens geom
_atom_sites_solution_primary direct
_atom_sites_solution_secondary difmap
_audit_creation_method SHELXL-97
_cell_angle_alpha 90.00
_cell_angle_beta 108.9570(10)
_cell_angle_gamma 90.00
_cell_formula_units_Z 4
_cell_length_a 9.6996(4)
_cell_length_b 16.5126(7)
_cell_length_c 13.4111(6)
_cell_measurement_reflns_used 9319
_cell_measurement_temperature 173(2)
_cell_measurement_theta_max 30.50
_cell_measurement_theta_min 2.47
_cell_volume 2031.50(15)
_computing_cell_refinement 'APEX2 Software Suite (Bruker, 2007)'
_computing_data_collection 'APEX2 Software Suite (Bruker, 2007)'
_computing_data_reduction 'APEX2 Software Suite (Bruker, 2007)'
_computing_molecular_graphics 'SHELXTL (Sheldrick, 2008)'
_computing_publication_material 'SHELXTL and publCIF (Westrip, 2010)'
_computing_structure_refinement 'SHELXL97 (Sheldrick, 2008)'
_computing_structure_solution 'SIR2002 (Burla et al., 2003)'
_diffrn_ambient_temperature 173(2)
_diffrn_detector_area_resol_mean 8.26
_diffrn_measured_fraction_theta_full 0.986
_diffrn_measured_fraction_theta_max 0.986
_diffrn_measurement_device_type
;
 Bruker-Nonius X8kappa APEX II CCD area detector
;
_diffrn_measurement_method 'phi and omega scans with narrow frames'
_diffrn_radiation_monochromator graphite
_diffrn_radiation_source 'fine-focus sealed tube'
_diffrn_radiation_type MoK\a
_diffrn_radiation_wavelength 0.71073
_diffrn_reflns_av_R_equivalents 0.0245
_diffrn_reflns_av_sigmaI/netI 0.0124
_diffrn_reflns_limit_h_max 9
_diffrn_reflns_limit_h_min -11
_diffrn_reflns_limit_k_max 16
_diffrn_reflns_limit_k_min -19
_diffrn_reflns_limit_l_max 14
_diffrn_reflns_limit_l_min -16
_diffrn_reflns_number 34498
_diffrn_reflns_theta_full 25.25
_diffrn_reflns_theta_max 25.25
_diffrn_reflns_theta_min 2.47
_diffrn_standards_decay_% 0
_exptl_absorpt_coefficient_mu 6.608
_exptl_absorpt_correction_T_max 0.3724
_exptl_absorpt_correction_T_min 0.2168
_exptl_absorpt_correction_type multi-scan
_exptl_absorpt_process_details
;
program SADABS, Bruker (2001).
;
_exptl_crystal_colour yellow
_exptl_crystal_density_diffrn 1.881
_exptl_crystal_density_method 'not measured'
_exptl_crystal_description needle
_exptl_crystal_F_000 1112
_exptl_crystal_size_max 0.50
_exptl_crystal_size_mid 0.20
_exptl_crystal_size_min 0.15
_refine_diff_density_max 0.491
_refine_diff_density_min -0.542
_refine_diff_density_rms 0.074
_refine_ls_extinction_method none
_refine_ls_goodness_of_fit_ref 1.052
_refine_ls_hydrogen_treatment mixed
_refine_ls_matrix_type full
_refine_ls_number_parameters 276
_refine_ls_number_reflns 3629
_refine_ls_number_restraints 4
_refine_ls_restrained_S_all 1.052
_refine_ls_R_factor_all 0.0215
_refine_ls_R_factor_gt 0.0147
_refine_ls_shift/su_max 0.003
_refine_ls_shift/su_mean 0.000
_refine_ls_structure_factor_coef Fsqd
_refine_ls_weighting_details 'calc w=1/[\s^2^(Fo^2^)+(0.0171P)^2^+1.9651P] where P=(Fo^2^+2Fc^2^)/3'
_refine_ls_weighting_scheme calc
_refine_ls_wR_factor_gt 0.0348
_refine_ls_wR_factor_ref 0.0377
_reflns_number_gt 2938
_reflns_number_total 3629
_reflns_threshold_expression >2sigma(I)
_cod_data_source_file om5b00775_si_002.cif
_cod_data_source_block trans-3
_cod_depositor_comments
;
The following automatic conversions were performed:

data item '_symmetry_cell_setting' value 'Monoclinic' was changed to
'monoclinic' in accordance with the
/home/saulius/struct/COD-crude-data/automatic-downloads/DataCite-retrospective/ACS/depositions/lib/dictionaries/cif_core.dic
dictionary named 'cif_core.dic' version 2.4.2 last updated on
2011-04-26.

Automatic conversion script
Id: cif_fix_values 6909 2019-04-08 15:41:33Z antanas 
;
_cod_original_cell_volume 2031.49(15)
_cod_original_sg_symbol_H-M 'P 21/n'
_cod_database_code 4087984

loop_
_symmetry_equiv_pos_as_xyz
'x, y, z'
'-x+1/2, y+1/2, -z+1/2'
'-x, -y, -z'
'x-1/2, -y-1/2, z-1/2'

loop_
_atom_site_label
_atom_site_type_symbol
_atom_site_fract_x
_atom_site_fract_y
_atom_site_fract_z
_atom_site_U_iso_or_equiv
_atom_site_adp_type
_atom_site_occupancy
_atom_site_symmetry_multiplicity
_atom_site_calc_flag
_atom_site_refinement_flags
Ir1 Ir 0.407410(9) 0.249579(5) 0.033682(7) 0.01679(4) Uani 1 1 d .
O1 O 0.5769(2) 0.10870(11) -0.11126(16) 0.0336(5) Uani 1 1 d .
O2 O 0.3472(2) 0.11430(12) -0.21984(19) 0.0489(7) Uani 1 1 d .
O3 O 0.4302(2) 0.39354(11) -0.18639(16) 0.0336(5) Uani 1 1 d .
O4 O 0.6317(2) 0.42018(11) -0.04956(16) 0.0338(5) Uani 1 1 d .
N1 N 0.2851(2) 0.15862(12) 0.07320(17) 0.0222(5) Uani 1 1 d .
N2 N 0.1789(2) 0.17559(13) 0.11550(17) 0.0231(5) Uani 1 1 d .
N3 N 0.4169(2) 0.29817(12) 0.18064(16) 0.0221(5) Uani 1 1 d .
N4 N 0.2955(2) 0.29894(13) 0.21069(17) 0.0235(5) Uani 1 1 d .
N5 N 0.2036(2) 0.31023(12) -0.02720(17) 0.0206(5) Uani 1 1 d .
N6 N 0.1105(2) 0.30975(12) 0.03031(17) 0.0231(5) Uani 1 1 d .
C1 C 0.2916(3) 0.07800(15) 0.0663(2) 0.0285(6) Uani 1 1 d .
H1 H 0.3570 0.0493 0.0396 0.034 Uiso 1 1 calc R
C2 C 0.1888(3) 0.04253(17) 0.1038(2) 0.0361(7) Uani 1 1 d .
H2 H 0.1701 -0.0136 0.1079 0.043 Uiso 1 1 calc R
C3 C 0.1198(3) 0.10593(17) 0.1339(2) 0.0314(7) Uani 1 1 d .
H3 H 0.0429 0.1013 0.1630 0.038 Uiso 1 1 calc R
C4 C 0.5253(3) 0.32941(15) 0.2602(2) 0.0260(6) Uani 1 1 d .
H4 H 0.6226 0.3363 0.2605 0.031 Uiso 1 1 calc R
C5 C 0.4750(3) 0.35026(16) 0.3422(2) 0.0315(7) Uani 1 1 d .
H5 H 0.5293 0.3738 0.4078 0.038 Uiso 1 1 calc R
C6 C 0.3299(3) 0.32966(16) 0.3086(2) 0.0297(6) Uani 1 1 d .
H6 H 0.2649 0.3360 0.3479 0.036 Uiso 1 1 calc R
C7 C 0.1369(3) 0.35069(15) -0.1162(2) 0.0263(6) Uani 1 1 d .
H7 H 0.1774 0.3605 -0.1707 0.032 Uiso 1 1 calc R
C8 C -0.0005(3) 0.37646(17) -0.1176(2) 0.0330(7) Uani 1 1 d .
H8 H -0.0702 0.4062 -0.1714 0.040 Uiso 1 1 calc R
C9 C -0.0130(3) 0.34946(16) -0.0243(2) 0.0310(7) Uani 1 1 d .
H9 H -0.0952 0.3574 -0.0016 0.037 Uiso 1 1 calc R
C10 C 0.4640(3) 0.14629(16) -0.1447(2) 0.0269(6) Uani 1 1 d .
C11 C 0.4269(3) 0.22648(16) -0.1157(2) 0.0227(6) Uani 1 1 d D
H11 H 0.354(3) 0.2483(13) -0.1753(19) 0.027 Uiso 1 1 d D
C12 C 0.5326(3) 0.28924(15) -0.0596(2) 0.0217(5) Uani 1 1 d .
C13 C 0.6269(3) 0.27167(17) 0.0438(2) 0.0259(6) Uani 1 1 d D
H13 H 0.681(3) 0.3146(14) 0.087(2) 0.031 Uiso 1 1 d D
C14 C 0.6165(3) 0.19496(17) 0.0899(2) 0.0273(6) Uani 1 1 d D
H14A H 0.665(3) 0.1915(17) 0.1643(14) 0.033 Uiso 1 1 d D
H14B H 0.626(3) 0.1475(13) 0.052(2) 0.033 Uiso 1 1 d D
C15 C 0.3650(4) 0.0330(2) -0.2551(4) 0.0792(15) Uani 1 1 d .
H15A H 0.4457 0.0324 -0.2840 0.119 Uiso 1 1 calc R
H15B H 0.2750 0.0162 -0.3097 0.119 Uiso 1 1 calc R
H15C H 0.3865 -0.0045 -0.1953 0.119 Uiso 1 1 calc R
C16 C 0.5237(3) 0.37185(16) -0.1064(2) 0.0261(6) Uani 1 1 d .
C17 C 0.6308(4) 0.50253(17) -0.0882(3) 0.0465(9) Uani 1 1 d .
H17A H 0.6364 0.5012 -0.1599 0.070 Uiso 1 1 calc R
H17B H 0.7148 0.5322 -0.0419 0.070 Uiso 1 1 calc R
H17C H 0.5406 0.5297 -0.0889 0.070 Uiso 1 1 calc R
B1 B 0.1511(3) 0.26451(18) 0.1364(3) 0.0249(7) Uani 1 1 d .
H1A H 0.0717 0.2692 0.1686 0.030 Uiso 1 1 calc R

loop_
_atom_site_aniso_label
_atom_site_aniso_U_11
_atom_site_aniso_U_22
_atom_site_aniso_U_33
_atom_site_aniso_U_23
_atom_site_aniso_U_13
_atom_site_aniso_U_12
Ir1 0.01698(6) 0.01432(6) 0.01976(7) 0.00031(4) 0.00693(4) -0.00005(4)
O1 0.0271(11) 0.0297(10) 0.0431(13) -0.0043(9) 0.0103(9) 0.0066(9)
O2 0.0306(11) 0.0325(11) 0.0696(17) -0.0271(11) -0.0028(11) 0.0055(9)
O3 0.0353(11) 0.0307(11) 0.0331(12) 0.0082(9) 0.0088(9) -0.0005(9)
O4 0.0400(11) 0.0204(10) 0.0375(12) 0.0009(8) 0.0079(9) -0.0096(8)
N1 0.0222(11) 0.0197(11) 0.0249(12) 0.0012(9) 0.0080(9) -0.0008(9)
N2 0.0233(11) 0.0239(11) 0.0240(12) 0.0004(9) 0.0104(9) -0.0028(9)
N3 0.0234(11) 0.0206(11) 0.0213(12) -0.0002(9) 0.0060(9) 0.0004(9)
N4 0.0217(11) 0.0270(12) 0.0244(12) -0.0033(10) 0.0112(9) 0.0011(9)
N5 0.0227(11) 0.0168(10) 0.0233(12) -0.0016(9) 0.0087(9) 0.0003(8)
N6 0.0206(11) 0.0223(11) 0.0269(13) -0.0024(9) 0.0084(9) 0.0024(9)
C1 0.0316(15) 0.0167(13) 0.0356(17) 0.0021(11) 0.0085(13) 0.0016(11)
C2 0.0435(18) 0.0195(14) 0.0442(19) 0.0095(13) 0.0129(15) -0.0037(12)
C3 0.0297(15) 0.0334(16) 0.0314(16) 0.0073(12) 0.0106(12) -0.0086(12)
C4 0.0226(13) 0.0204(13) 0.0311(16) -0.0010(11) 0.0034(11) 0.0015(10)
C5 0.0323(15) 0.0289(15) 0.0280(16) -0.0055(12) 0.0025(12) 0.0071(12)
C6 0.0350(16) 0.0293(15) 0.0260(15) -0.0052(12) 0.0114(12) 0.0051(12)
C7 0.0295(14) 0.0191(13) 0.0272(15) 0.0037(11) 0.0051(12) -0.0001(11)
C8 0.0257(15) 0.0270(15) 0.0413(18) 0.0080(13) 0.0039(13) 0.0048(11)
C9 0.0208(14) 0.0274(15) 0.0431(18) 0.0001(13) 0.0079(13) 0.0033(11)
C10 0.0243(14) 0.0269(14) 0.0317(16) -0.0018(12) 0.0123(12) -0.0026(12)
C11 0.0232(14) 0.0238(13) 0.0206(14) -0.0003(11) 0.0065(11) 0.0013(11)
C12 0.0219(13) 0.0202(13) 0.0273(14) -0.0008(11) 0.0137(11) -0.0009(10)
C13 0.0190(13) 0.0303(14) 0.0301(16) -0.0032(12) 0.0104(12) -0.0014(11)
C14 0.0237(14) 0.0320(15) 0.0250(15) 0.0025(12) 0.0061(12) 0.0064(12)
C15 0.057(2) 0.045(2) 0.108(4) -0.049(2) -0.011(2) 0.0114(18)
C16 0.0290(15) 0.0236(14) 0.0300(16) -0.0010(12) 0.0152(13) 0.0002(11)
C17 0.067(2) 0.0194(15) 0.055(2) 0.0027(14) 0.0216(18) -0.0139(14)
B1 0.0221(15) 0.0289(17) 0.0278(17) -0.0016(13) 0.0136(13) -0.0014(12)

loop_
_atom_type_symbol
_atom_type_description
_atom_type_scat_dispersion_real
_atom_type_scat_dispersion_imag
_atom_type_scat_source
C C 0.0033 0.0016 'International Tables Vol C Tables 4.2.6.8 and 6.1.1.4'
H H 0.0000 0.0000 'International Tables Vol C Tables 4.2.6.8 and 6.1.1.4'
B B 0.0013 0.0007 'International Tables Vol C Tables 4.2.6.8 and 6.1.1.4'
N N 0.0061 0.0033 'International Tables Vol C Tables 4.2.6.8 and 6.1.1.4'
O O 0.0106 0.0060 'International Tables Vol C Tables 4.2.6.8 and 6.1.1.4'
Ir Ir -1.4442 7.9887 'International Tables Vol C Tables 4.2.6.8 and 6.1.1.4'

loop_
_geom_angle_atom_site_label_1
_geom_angle_atom_site_label_2
_geom_angle_atom_site_label_3
_geom_angle
N1 Ir1 N3 83.79(8)
N1 Ir1 C11 110.20(9)
N3 Ir1 C11 166.00(9)
N1 Ir1 C12 149.10(9)
N3 Ir1 C12 125.37(9)
C11 Ir1 C12 41.08(10)
N1 Ir1 C13 138.56(9)
N3 Ir1 C13 97.88(10)
C11 Ir1 C13 72.16(11)
C12 Ir1 C13 39.25(10)
N1 Ir1 C14 99.24(10)
N3 Ir1 C14 94.77(10)
C11 Ir1 C14 83.72(11)
C12 Ir1 C14 71.04(11)
C13 Ir1 C14 39.33(11)
N1 Ir1 N5 84.39(8)
N3 Ir1 N5 86.12(8)
C11 Ir1 N5 94.56(9)
C12 Ir1 N5 105.55(9)
C13 Ir1 N5 137.04(9)
C14 Ir1 N5 176.34(9)
C10 O2 C15 116.3(2)
C16 O4 C17 116.2(2)
C1 N1 N2 107.1(2)
C1 N1 Ir1 130.95(19)
N2 N1 Ir1 121.95(15)
C3 N2 N1 109.1(2)
C3 N2 B1 132.4(2)
N1 N2 B1 118.5(2)
C4 N3 N4 107.0(2)
C4 N3 Ir1 132.87(19)
N4 N3 Ir1 120.13(15)
C6 N4 N3 109.1(2)
C6 N4 B1 131.0(2)
N3 N4 B1 119.8(2)
C7 N5 N6 106.9(2)
C7 N5 Ir1 134.23(19)
N6 N5 Ir1 118.90(15)
C9 N6 N5 108.9(2)
C9 N6 B1 130.6(2)
N5 N6 B1 120.5(2)
N1 C1 C2 109.9(3)
N1 C1 H1 125.1
C2 C1 H1 125.1
C3 C2 C1 105.2(2)
C3 C2 H2 127.4
C1 C2 H2 127.4
N2 C3 C2 108.7(3)
N2 C3 H3 125.7
C2 C3 H3 125.7
N3 C4 C5 110.0(2)
N3 C4 H4 125.0
C5 C4 H4 125.0
C6 C5 C4 105.4(2)
C6 C5 H5 127.3
C4 C5 H5 127.3
N4 C6 C5 108.4(3)
N4 C6 H6 125.8
C5 C6 H6 125.8
N5 C7 C8 110.4(3)
N5 C7 H7 124.8
C8 C7 H7 124.8
C9 C8 C7 104.9(2)
C9 C8 H8 127.6
C7 C8 H8 127.6
N6 C9 C8 109.1(3)
N6 C9 H9 125.5
C8 C9 H9 125.5
O1 C10 O2 120.9(2)
O1 C10 C11 129.7(3)
O2 C10 C11 109.5(2)
C10 C11 C12 125.5(2)
C10 C11 Ir1 121.7(2)
C12 C11 Ir1 69.59(15)
C10 C11 H11 107.5(16)
C12 C11 H11 111.5(15)
Ir1 C11 H11 117.4(19)
C13 C12 C11 118.2(2)
C13 C12 C16 121.9(2)
C11 C12 C16 119.4(2)
C13 C12 Ir1 70.77(15)
C11 C12 Ir1 69.33(14)
C16 C12 Ir1 124.54(18)
C12 C13 C14 119.3(2)
C12 C13 Ir1 69.99(15)
C14 C13 Ir1 70.37(15)
C12 C13 H13 119.3(17)
C14 C13 H13 120.0(17)
Ir1 C13 H13 120.5(17)
C13 C14 Ir1 70.30(15)
C13 C14 H14A 115.2(17)
Ir1 C14 H14A 119.2(17)
C13 C14 H14B 117.9(18)
Ir1 C14 H14B 113.9(17)
H14A C14 H14B 114(2)
O2 C15 H15A 109.5
O2 C15 H15B 109.5
H15A C15 H15B 109.5
O2 C15 H15C 109.5
H15A C15 H15C 109.5
H15B C15 H15C 109.5
O3 C16 O4 123.3(2)
O3 C16 C12 124.6(2)
O4 C16 C12 112.2(2)
O4 C17 H17A 109.5
O4 C17 H17B 109.5
H17A C17 H17B 109.5
O4 C17 H17C 109.5
H17A C17 H17C 109.5
H17B C17 H17C 109.5
N2 B1 N4 107.1(2)
N2 B1 N6 107.6(2)
N4 B1 N6 108.9(2)
N2 B1 H1A 111.0
N4 B1 H1A 111.0
N6 B1 H1A 111.0

loop_
_geom_bond_atom_site_label_1
_geom_bond_atom_site_label_2
_geom_bond_distance
Ir1 N1 2.087(2)
Ir1 N3 2.102(2)
Ir1 C11 2.107(3)
Ir1 C12 2.111(3)
Ir1 C13 2.121(3)
Ir1 C14 2.122(3)
Ir1 N5 2.128(2)
O1 C10 1.211(3)
O2 C10 1.355(3)
O2 C15 1.452(4)
O3 C16 1.212(3)
O4 C16 1.341(3)
O4 C17 1.454(3)
N1 C1 1.337(3)
N1 N2 1.356(3)
N2 C3 1.344(3)
N2 B1 1.535(3)
N3 C4 1.334(3)
N3 N4 1.363(3)
N4 C6 1.345(3)
N4 B1 1.540(4)
N5 C7 1.337(3)
N5 N6 1.365(3)
N6 C9 1.353(3)
N6 B1 1.541(4)
C1 C2 1.384(4)
C1 H1 0.9500
C2 C3 1.372(4)
C2 H2 0.9500
C3 H3 0.9500
C4 C5 1.383(4)
C4 H4 0.9500
C5 C6 1.373(4)
C5 H5 0.9500
C6 H6 0.9500
C7 C8 1.394(4)
C7 H7 0.9500
C8 C9 1.370(4)
C8 H8 0.9500
C9 H9 0.9500
C10 C11 1.458(4)
C11 C12 1.480(4)
C11 H11 0.950(17)
C12 C13 1.421(4)
C12 C16 1.492(4)
C13 C14 1.428(4)
C13 H13 0.955(17)
C14 H14A 0.956(17)
C14 H14B 0.951(17)
C15 H15A 0.9800
C15 H15B 0.9800
C15 H15C 0.9800
C17 H17A 0.9800
C17 H17B 0.9800
C17 H17C 0.9800
B1 H1A 1.0000

loop_
_geom_torsion_atom_site_label_1
_geom_torsion_atom_site_label_2
_geom_torsion_atom_site_label_3
_geom_torsion_atom_site_label_4
_geom_torsion
N3 Ir1 N1 C1 -134.6(2)
C11 Ir1 N1 C1 45.9(3)
C12 Ir1 N1 C1 27.6(3)
C13 Ir1 N1 C1 -39.7(3)
C14 Ir1 N1 C1 -40.7(3)
N5 Ir1 N1 C1 138.7(2)
N3 Ir1 N1 N2 44.10(18)
C11 Ir1 N1 N2 -135.40(18)
C12 Ir1 N1 N2 -153.72(19)
C13 Ir1 N1 N2 138.99(19)
C14 Ir1 N1 N2 137.94(19)
N5 Ir1 N1 N2 -42.60(18)
C1 N1 N2 C3 -0.4(3)
Ir1 N1 N2 C3 -179.35(17)
C1 N1 N2 B1 177.8(2)
Ir1 N1 N2 B1 -1.2(3)
N1 Ir1 N3 C4 134.9(2)
C11 Ir1 N3 C4 -47.1(5)
C12 Ir1 N3 C4 -34.0(3)
C13 Ir1 N3 C4 -3.4(2)
C14 Ir1 N3 C4 36.1(2)
N5 Ir1 N3 C4 -140.4(2)
N1 Ir1 N3 N4 -42.74(17)
C11 Ir1 N3 N4 135.3(3)
C12 Ir1 N3 N4 148.37(17)
C13 Ir1 N3 N4 179.00(18)
C14 Ir1 N3 N4 -141.53(18)
N5 Ir1 N3 N4 42.03(17)
C4 N3 N4 C6 -0.7(3)
Ir1 N3 N4 C6 177.49(17)
C4 N3 N4 B1 -178.5(2)
Ir1 N3 N4 B1 -0.3(3)
N1 Ir1 N5 C7 -135.0(2)
N3 Ir1 N5 C7 140.9(2)
C11 Ir1 N5 C7 -25.1(2)
C12 Ir1 N5 C7 15.2(2)
C13 Ir1 N5 C7 43.5(3)
N1 Ir1 N5 N6 43.14(16)
N3 Ir1 N5 N6 -40.99(17)
C11 Ir1 N5 N6 153.03(17)
C12 Ir1 N5 N6 -166.68(16)
C13 Ir1 N5 N6 -138.40(18)
C7 N5 N6 C9 0.4(3)
Ir1 N5 N6 C9 -178.20(16)
C7 N5 N6 B1 177.4(2)
Ir1 N5 N6 B1 -1.3(3)
N2 N1 C1 C2 0.3(3)
Ir1 N1 C1 C2 179.10(18)
N1 C1 C2 C3 0.0(3)
N1 N2 C3 C2 0.4(3)
B1 N2 C3 C2 -177.5(3)
C1 C2 C3 N2 -0.2(3)
N4 N3 C4 C5 0.2(3)
Ir1 N3 C4 C5 -177.62(18)
N3 C4 C5 C6 0.3(3)
N3 N4 C6 C5 0.9(3)
B1 N4 C6 C5 178.4(3)
C4 C5 C6 N4 -0.7(3)
N6 N5 C7 C8 -0.3(3)
Ir1 N5 C7 C8 177.97(18)
N5 C7 C8 C9 0.1(3)
N5 N6 C9 C8 -0.3(3)
B1 N6 C9 C8 -176.9(2)
C7 C8 C9 N6 0.1(3)
C15 O2 C10 O1 1.3(5)
C15 O2 C10 C11 -178.1(3)
O1 C10 C11 C12 18.4(5)
O2 C10 C11 C12 -162.4(3)
O1 C10 C11 Ir1 -68.0(4)
O2 C10 C11 Ir1 111.2(2)
N1 Ir1 C11 C10 -45.8(2)
N3 Ir1 C11 C10 136.2(3)
C12 Ir1 C11 C10 119.9(3)
C13 Ir1 C11 C10 90.3(2)
C14 Ir1 C11 C10 51.7(2)
N5 Ir1 C11 C10 -131.5(2)
N1 Ir1 C11 C12 -165.78(14)
N3 Ir1 C11 C12 16.3(4)
C13 Ir1 C11 C12 -29.67(15)
C14 Ir1 C11 C12 -68.22(16)
N5 Ir1 C11 C12 108.53(15)
C10 C11 C12 C13 -62.0(4)
Ir1 C11 C12 C13 53.0(2)
C10 C11 C12 C16 126.1(3)
Ir1 C11 C12 C16 -118.9(2)
C10 C11 C12 Ir1 -115.0(3)
N1 Ir1 C12 C13 -105.2(2)
N3 Ir1 C12 C13 52.91(18)
C11 Ir1 C12 C13 -131.9(2)
C14 Ir1 C12 C13 -29.28(16)
N5 Ir1 C12 C13 149.31(15)
N1 Ir1 C12 C11 26.7(2)
N3 Ir1 C12 C11 -175.23(13)
C13 Ir1 C12 C11 131.9(2)
C14 Ir1 C12 C11 102.58(16)
N5 Ir1 C12 C11 -78.83(15)
N1 Ir1 C12 C16 138.8(2)
N3 Ir1 C12 C16 -63.1(2)
C11 Ir1 C12 C16 112.1(3)
C13 Ir1 C12 C16 -116.0(3)
C14 Ir1 C12 C16 -145.3(2)
N5 Ir1 C12 C16 33.3(2)
C11 C12 C13 C14 -0.2(4)
C16 C12 C13 C14 171.4(3)
Ir1 C12 C13 C14 52.0(2)
C11 C12 C13 Ir1 -52.3(2)
C16 C12 C13 Ir1 119.4(2)
N1 Ir1 C13 C12 131.51(16)
N3 Ir1 C13 C12 -138.95(15)
C11 Ir1 C13 C12 30.94(15)
C14 Ir1 C13 C12 133.1(2)
N5 Ir1 C13 C12 -46.2(2)
N1 Ir1 C13 C14 -1.6(2)
N3 Ir1 C13 C14 87.91(17)
C11 Ir1 C13 C14 -102.20(18)
C12 Ir1 C13 C14 -133.1(2)
N5 Ir1 C13 C14 -179.31(14)
C12 C13 C14 Ir1 -51.9(2)
N1 Ir1 C14 C13 178.91(16)
N3 Ir1 C14 C13 -96.62(17)
C11 Ir1 C14 C13 69.40(17)
C12 Ir1 C14 C13 29.22(16)
C17 O4 C16 O3 0.9(4)
C17 O4 C16 C12 -179.1(2)
C13 C12 C16 O3 -167.9(3)
C11 C12 C16 O3 3.7(4)
Ir1 C12 C16 O3 -80.3(3)
C13 C12 C16 O4 12.1(4)
C11 C12 C16 O4 -176.3(2)
Ir1 C12 C16 O4 99.6(3)
C3 N2 B1 N4 119.9(3)
N1 N2 B1 N4 -57.8(3)
C3 N2 B1 N6 -123.1(3)
N1 N2 B1 N6 59.2(3)
C6 N4 B1 N2 -118.5(3)
N3 N4 B1 N2 58.8(3)
C6 N4 B1 N6 125.5(3)
N3 N4 B1 N6 -57.3(3)
C9 N6 B1 N2 118.5(3)
N5 N6 B1 N2 -57.7(3)
C9 N6 B1 N4 -125.7(3)
N5 N6 B1 N4 58.1(3)
